data_7131937
loop_
_publ_author_name
'Riesinger, Christoph'
'Erhard, Alexander'
'Scheer, Manfred'

_publ_section_title
;
 Ring Expansion vs. Addition -- Reactivity of a cyclo-P4 Complex Towards
 Pnictogenium Cations
;
_journal_name_full 'Chemical Communications'
_journal_paper_doi 10.1039/D3CC03369D
_journal_year 2023
_chemical_formula_moiety 'C36 H56 I O2 P4 Sb Ta, Al C16 F36 O4'
_chemical_formula_sum 'C52 H58 Al F36 I O6 P4 Sb Ta'
_chemical_formula_weight 2043.44
_space_group_crystal_system triclinic
_space_group_IT_number 2
_space_group_name_Hall '-P 1'
_space_group_name_H-M_alt 'P -1'
_atom_sites_solution_hydrogens geom
_audit_creation_date 2023-03-15
_audit_creation_method
;
Olex2 1.5-alpha
(compiled 2023.03.06 svn.rbb2c1857 for OlexSys, GUI svn.r6748)
;
_audit_update_record
;
2023-07-10 deposited with the CCDC.	2023-07-26 downloaded from the CCDC.
;
_cell_angle_alpha 109.867(3)
_cell_angle_beta 91.228(3)
_cell_angle_gamma 98.222(3)
_cell_formula_units_Z 2
_cell_length_a 10.6596(4)
_cell_length_b 16.9425(5)
_cell_length_c 21.4058(7)
_cell_measurement_reflns_used 13446
_cell_measurement_temperature 123.00(10)
_cell_measurement_theta_max 73.8120
_cell_measurement_theta_min 4.1020
_cell_volume 3588.2(2)
_computing_cell_refinement 'CrysAlisPro 1.171.41.27a (Rigaku OD, 2019)'
_computing_data_collection 'CrysAlisPro 1.171.41.27a (Rigaku OD, 2019)'
_computing_data_reduction 'CrysAlisPro 1.171.41.27a (Rigaku OD, 2019)'
_computing_molecular_graphics 'Olex2 1.5-alpha (Dolomanov et al., 2009)'
_computing_publication_material 'Olex2 1.5-alpha (Dolomanov et al., 2009)'
_computing_structure_refinement 'SHELXL 2018/3 (Sheldrick, 2015)'
_computing_structure_solution 'SHELXT 2014/5 (Sheldrick, 2014)'
_diffrn_ambient_temperature 123.00(10)
_diffrn_detector_area_resol_mean 4.2047
_diffrn_detector_type TitanS2
_diffrn_measured_fraction_theta_full 0.997
_diffrn_measured_fraction_theta_max 0.997
_diffrn_measurement_details
;
List of Runs (angles in degrees, time in seconds):

  # Type    Start    End  Width  t~exp~   \w     \q     \k     \f   Frames
#--------------------------------------------------------------------------
  1  \w     19.00 114.00   1.00    7.50    --   44.62  57.00-150.00   95
  2  \w    -25.00  70.00   1.00    7.50    --   44.62 -57.00  60.00   95
  3  \w    -21.00  76.00   1.00    7.50    --   44.62 -77.00 -60.00   97
  4  \w     34.00  72.00   1.00   30.00    --  104.50 -45.00-150.00   38
  5  \w     31.00 112.00   1.00   30.00    --  104.50-125.00-180.00   81
  6  \w     21.00 107.00   1.00   30.00    --  104.50 -94.00   0.00   86
  7  \w     31.00  57.00   1.00   30.00    --  104.50 -30.00-180.00   26
  8  \w    103.00 178.00   1.00   30.00    --  104.50  77.00-180.00   75
  9  \w     21.00 107.00   1.00   30.00    --  104.50 -94.00-150.00   86
 10  \w     31.00 112.00   1.00   30.00    --  104.50-125.00 120.00   81
 11  \w     25.00 178.00   1.00   30.00    --  104.50   0.00   0.00  153
 12  \w     24.00 107.00   1.00   30.00    --  104.50-101.00 -45.17   83
 13  \w   -114.00 -19.00   1.00    7.50    --  -44.62 -57.00  60.00   95
 14  \w     12.00  42.00   1.00    7.50    --   44.62  80.00  10.96   30
 15  \w     13.00  42.00   1.00    7.50    --   44.62  77.00 -36.70   29
 16  \w     80.00 175.00   1.00   30.00    --  104.50  45.00 170.64   95
 17  \w     78.00 174.00   1.00   30.00    --  104.50  61.00  30.00   96
 18  \w     76.00 175.00   1.00   30.00    --  104.50  67.00-135.46   99
 19  \w     75.00 170.00   1.00   30.00    --  104.50  70.00 -32.37   95
 20  \w     78.00 178.00   1.00   30.00    --  104.50  30.00 120.00  100
;
_diffrn_measurement_device 'four-circle diffractometer'
_diffrn_measurement_device_type 'GV1000, TitanS2'
_diffrn_measurement_method '\w scans'
_diffrn_radiation_type CuK\a
_diffrn_radiation_wavelength 1.54184
_diffrn_reflns_av_R_equivalents 0.0980
_diffrn_reflns_av_unetI/netI 0.0931
_diffrn_reflns_Laue_measured_fraction_full 0.997
_diffrn_reflns_Laue_measured_fraction_max 0.997
_diffrn_reflns_limit_h_max 12
_diffrn_reflns_limit_h_min -12
_diffrn_reflns_limit_k_max 20
_diffrn_reflns_limit_k_min -20
_diffrn_reflns_limit_l_max 25
_diffrn_reflns_limit_l_min -25
_diffrn_reflns_number 38301
_diffrn_reflns_point_group_measured_fraction_full 0.997
_diffrn_reflns_point_group_measured_fraction_max 0.997
_diffrn_reflns_theta_full 67.077
_diffrn_reflns_theta_max 67.077
_diffrn_reflns_theta_min 4.128
_exptl_absorpt_coefficient_mu 11.365
_exptl_absorpt_correction_T_max 0.697
_exptl_absorpt_correction_T_min 0.510
_exptl_absorpt_correction_type analytical
_exptl_absorpt_process_details
;
CrysAlisPro 1.171.41.27a (Rigaku Oxford Diffraction, 2019)
Analytical numeric absorption correction using a multifaceted crystal
			model based on expressions derived by R.C. Clark & J.S. Reid.
(Clark, R. C. & Reid, J. S. (1995). Acta Cryst. A51, 887-897)
Empirical absorption correction using spherical harmonics,
 implemented in SCALE3 ABSPACK scaling algorithm.
;
_exptl_crystal_colour 'clear intense yellow'
_exptl_crystal_density_diffrn 1.891
_exptl_crystal_description block
_exptl_crystal_F_000 1984
_exptl_crystal_size_max 0.093
_exptl_crystal_size_mid 0.061
_exptl_crystal_size_min 0.044
_refine_diff_density_max 2.183
_refine_diff_density_min -1.936
_refine_diff_density_rms 0.158
_refine_ls_extinction_method none
_refine_ls_goodness_of_fit_ref 1.012
_refine_ls_hydrogen_treatment constr
_refine_ls_matrix_type full
_refine_ls_number_parameters 1019
_refine_ls_number_reflns 12796
_refine_ls_number_restraints 146
_refine_ls_restrained_S_all 1.011
_refine_ls_R_factor_all 0.0724
_refine_ls_R_factor_gt 0.0545
_refine_ls_shift/su_max 0.031
_refine_ls_shift/su_mean 0.001
_refine_ls_structure_factor_coef Fsqd
_refine_ls_weighting_details 'w=1/[\s^2^(Fo^2^)+(0.0651P)^2^] where P=(Fo^2^+2Fc^2^)/3'
_refine_ls_weighting_scheme calc
_refine_ls_wR_factor_gt 0.1290
_refine_ls_wR_factor_ref 0.1427
_reflns_Friedel_coverage 0.000
_reflns_number_gt 9897
_reflns_number_total 12796
_reflns_threshold_expression 'I > 2\s(I)'
_cod_data_source_file d3cc03369d2.cif
_cod_data_source_block cr426_cua_abs
_cod_database_code 7131937
_shelx_shelxl_version_number 2018/3
_shelx_space_group_comment
;
The symmetry employed for this shelxl refinement is uniquely defined
by the following loop, which should always be used as a source of
symmetry information in preference to the above space-group names.
They are only intended as comments.
;
_olex2_refinement_description
;
1. Restrained distances
 F41-C49
 1.33 with sigma of 0.02
 F43-C49
 1.33 with sigma of 0.02
 F9-C49
 1.33 with sigma of 0.02
 F17-C49
 1.33 with sigma of 0.02
 F9-F43
 2.2 with sigma of 0.04
2. Uiso/Uaniso restraints and constraints
C51 \\sim C53: within 1.7A with sigma of 0.01 and sigma for terminal atoms of
0.02 within 1.7A
C25 \\sim C13: within 1.7A with sigma of 0.01 and sigma for terminal atoms of
0.02 within 1.7A
F21 \\sim F33: within 1.7A with sigma of 0.01 and sigma for terminal atoms of
0.02 within 1.7A
F17 \\sim F43: within 1.7A with sigma of 0.01 and sigma for terminal atoms of
0.02 within 1.7A
F29 \\sim F19: within 1.7A with sigma of 0.01 and sigma for terminal atoms of
0.02 within 1.7A
F35 \\sim F11: within 1.7A with sigma of 0.01 and sigma for terminal atoms of
0.02 within 1.7A
F37 \\sim F7: within 1.7A with sigma of 0.01 and sigma for terminal atoms of
0.02 within 1.7A
F9 \\sim F27: within 1.7A with sigma of 0.01 and sigma for terminal atoms of
0.02 within 1.7A
F15 \\sim F39: within 1.7A with sigma of 0.01 and sigma for terminal atoms of
0.02 within 1.7A
F31 \\sim F5: within 1.7A with sigma of 0.01 and sigma for terminal atoms of
0.02 within 1.7A
3. Rigid body (RIGU) restrains
 C13, F39, F11, F5
 with sigma for 1-2 distances of 0.0001 and sigma for 1-3 distances of 0.0001
 C54, C49, F41, F2
 with sigma for 1-2 distances of 0.0001 and sigma for 1-3 distances of 0.0001
 F17, F43, C49, C54, F41, F2, F9, F27
 with sigma for 1-2 distances of 0.0001 and sigma for 1-3 distances of 0.0001
 F21, F33, C51, C53
 with sigma for 1-2 distances of 0.0001 and sigma for 1-3 distances of 0.0001
4. Others
 Sof(F9)=Sof(F37)=Sof(F19)=Sof(F39)=Sof(F5)=Sof(F41)=Sof(F21)=Sof(F43)=
 Sof(F11)=Sof(C13)=Sof(C53)=1-FVAR(1)
 Sof(F27)=Sof(F7)=Sof(F29)=Sof(F15)=Sof(F31)=Sof(F2)=Sof(F33)=Sof(F17)=
 Sof(F35)=Sof(C25)=Sof(C51)=FVAR(1)
 Fixed U11: F34(0.022339) O5(0.015738) C5(0.037049)
 Fixed U12: F34(-0.006957) O5(0.00108) C5(-0.007001)
 Fixed U13: F34(-0.012271) O5(0.008079) C5(-0.003712)
 Fixed U22: F34(0.071316) O5(0.136251) C5(0.048607)
 Fixed U23: F34(0.040541) O5(0.008718) C5(0.008961)
 Fixed U33: F34(0.124) O5(0.037) C5(0.045)
5.a Aromatic/amide H refined with riding coordinates:
 C10(H10), C12(H12)
5.b Idealised Me refined as rotating group:
 C32(H32A,H32B,H32C), C38(H38A,H38B,H38C), C42(H42A,H42B,H42C), C52(H52A,H52B,
 H52C), C27(H27A,H27B,H27C), C29(H29A,H29B,H29C), C31(H31A,H31B,H31C), C2(H2A,
 H2B,H2C), C33(H33A,H33B,H33C), C17(H17A,H17B,H17C), C35(H35A,H35B,H35C),
 C37(H37A,H37B,H37C), C19(H19A,H19B,H19C), C39(H39A,H39B,H39C), C43(H43A,H43B,
 H43C), C45(H45A,H45B,H45C), C23(H23A,H23B,H23C), C3(H3A,H3B,H3C)
;
_olex2_submission_special_instructions 'No special instructions were received'
_oxdiff_exptl_absorpt_empirical_details
;
Empirical correction (ABSPACK) includes:
- Absorption correction using spherical harmonics
- Frame scaling
;

loop_
_space_group_symop_operation_xyz
'x, y, z'
'-x, -y, -z'

loop_
_atom_site_label
_atom_site_type_symbol
_atom_site_fract_x
_atom_site_fract_y
_atom_site_fract_z
_atom_site_U_iso_or_equiv
_atom_site_adp_type
_atom_site_occupancy
_atom_site_site_symmetry_order
_atom_site_calc_flag
_atom_site_refinement_flags_posn
_atom_site_refinement_flags_adp
_atom_site_refinement_flags_occupancy
_atom_site_disorder_assembly
_atom_site_disorder_group
Ta01 Ta 0.80763(3) 0.39622(2) 0.25460(2) 0.02224(10) Uani 1 1 d . . . . .
Sb1 Sb 0.94845(4) 0.62719(3) 0.48730(2) 0.02665(12) Uani 1 1 d . . . . .
I1 I 1.17195(4) 0.54866(3) 0.45102(2) 0.03259(13) Uani 1 1 d . . . . .
P1 P 0.85181(18) 0.47981(12) 0.38251(9) 0.0285(4) Uani 1 1 d . . . . .
P4 P 0.92524(19) 0.36128(12) 0.35147(10) 0.0321(4) Uani 1 1 d . . . . .
Al1 Al 0.56732(17) 0.85051(12) 0.20322(9) 0.0190(4) Uani 1 1 d . . . . .
P2 P 0.65633(18) 0.42139(13) 0.35415(10) 0.0337(4) Uani 1 1 d . . . . .
P3 P 0.7282(2) 0.30178(12) 0.32435(10) 0.0344(4) Uani 1 1 d . . . . .
F1 F 0.5243(4) 1.0644(3) 0.3187(3) 0.0415(11) Uani 1 1 d . . . . .
F4 F 0.3954(5) 0.7270(3) 0.3014(2) 0.0476(12) Uani 1 1 d . . . . .
F6 F 0.7133(5) 0.8663(3) 0.3872(3) 0.0500(13) Uani 1 1 d . . . . .
O1 O 1.1024(5) 0.4823(4) 0.2667(3) 0.0378(13) Uani 1 1 d . . . . .
F8 F 0.4734(5) 0.8871(3) 0.4093(3) 0.0516(13) Uani 1 1 d . . . . .
F10 F 0.3788(4) 0.9307(4) 0.3407(4) 0.0637(17) Uani 1 1 d . . . . .
F12 F 0.4703(6) 1.0207(3) 0.4316(3) 0.0587(15) Uani 1 1 d . . . . .
F14 F 0.7106(5) 1.0389(4) 0.2900(3) 0.0491(12) Uani 1 1 d . . . . .
F16 F 0.3608(5) 1.0640(3) 0.2047(3) 0.0555(14) Uani 1 1 d . . . . .
F18 F 0.6823(5) 1.1046(3) 0.3925(3) 0.0533(14) Uani 1 1 d . . . . .
F20 F 0.3669(6) 0.8831(4) 0.0148(3) 0.0582(14) Uani 1 1 d . . . . .
F22 F 0.2485(5) 0.9446(4) 0.1935(3) 0.0645(17) Uani 1 1 d . . . . .
O4 O 0.7281(5) 0.5794(3) 0.2749(3) 0.0399(13) Uani 1 1 d . . . . .
F24 F 0.2280(5) 0.6758(5) 0.1179(3) 0.0695(18) Uani 1 1 d . . . . .
F26 F 0.4154(8) 0.5976(3) 0.2536(3) 0.0739(19) Uani 1 1 d . . . . .
O6 O 0.5917(6) 0.8890(4) 0.2882(3) 0.0450(15) Uani 1 1 d . . . . .
F28 F 0.5734(5) 0.6966(4) 0.2671(3) 0.0604(15) Uani 1 1 d . . . . .
O3 O 0.4846(6) 0.9177(4) 0.1805(3) 0.0435(14) Uani 1 1 d . . . . .
F30 F 0.4649(7) 0.8086(4) 0.0563(3) 0.0637(16) Uani 1 1 d . . . . .
F32 F 0.4784(7) 1.0470(4) 0.0813(3) 0.0737(19) Uani 1 1 d . . . . .
F34 F 0.8263(5) 0.9723(5) 0.3717(4) 0.072 Uani 1 1 d . . . . .
F36 F 0.1988(5) 0.6365(5) 0.2021(3) 0.080(2) Uani 1 1 d . . . . .
F38 F 0.4394(6) 0.6161(5) 0.0690(3) 0.0737(19) Uani 1 1 d . . . . .
F40 F 0.5961(5) 1.0601(4) 0.1677(4) 0.0721(19) Uani 1 1 d . . . . .
F42 F 0.7106(6) 0.9928(4) 0.4559(3) 0.0596(15) Uani 1 1 d . . . . .
F44 F 0.3443(7) 0.5359(3) 0.1188(4) 0.0729(19) Uani 1 1 d . . . . .
F45 F 0.2730(6) 0.8220(4) 0.0793(3) 0.0740(19) Uani 1 1 d . . . . .
F23 F 0.2566(6) 0.7703(5) 0.2163(3) 0.079(2) Uani 1 1 d . . . . .
F3 F 0.6135(6) 0.9608(5) 0.0746(4) 0.0741(19) Uani 1 1 d . . . . .
F25 F 0.2447(5) 0.9947(5) 0.1139(4) 0.076(2) Uani 1 1 d . . . . .
F13 F 0.5436(7) 0.5764(5) 0.1383(4) 0.083(2) Uani 1 1 d . . . . .
O2 O 0.4854(7) 0.7494(4) 0.1768(3) 0.0571(19) Uani 1 1 d . . . . .
C1 C 0.7698(6) 0.7336(4) 0.4996(4) 0.0241(14) Uani 1 1 d . . . . .
C4 C 0.6270(7) 0.6990(5) 0.4945(4) 0.0285(16) Uani 1 1 d . . . . .
C6 C 0.7552(7) 0.5154(5) 0.2682(4) 0.0278(15) Uani 1 1 d . . . . .
C8 C 0.8622(7) 0.7851(4) 0.5547(3) 0.0247(14) Uani 1 1 d . . . . .
O5 O 0.7069(5) 0.8484(6) 0.1671(3) 0.063 Uani 1 1 d . . . . .
C10 C 0.7229(6) 0.2666(4) 0.1687(3) 0.0240(14) Uani 1 1 d . . . . .
H10 H 0.697686 0.218107 0.179272 0.029 Uiso 1 1 calc R U . . .
C12 C 0.7183(7) 0.3875(4) 0.1473(3) 0.0258(15) Uani 1 1 d . . . . .
H12 H 0.690158 0.434324 0.141672 0.031 Uiso 1 1 calc R U . . .
C14 C 0.9818(7) 0.7933(4) 0.5285(4) 0.0264(15) Uani 1 1 d . . . . .
C16 C 0.9997(7) 0.4522(5) 0.2623(4) 0.0295(16) Uani 1 1 d . . . . .
C18 C 0.8482(7) 0.2912(4) 0.1517(4) 0.0262(15) Uani 1 1 d . . . . .
C20 C 0.4968(7) 0.3157(4) 0.1696(4) 0.0274(15) Uani 1 1 d . . . . .
C22 C 0.9704(6) 0.7505(4) 0.4580(4) 0.0250(14) Uani 1 1 d . . . . .
C24 C 0.9454(7) 0.2296(5) 0.1398(4) 0.0369(19) Uani 1 1 d . . . . .
C26 C 0.6034(7) 0.9545(4) 0.3472(3) 0.0258(15) Uani 1 1 d . . . . .
C28 C 0.4130(7) 0.6832(4) 0.1842(4) 0.0294(16) Uani 1 1 d . . . . .
C30 C 0.6414(6) 0.3265(4) 0.1674(4) 0.0247(14) Uani 1 1 d . . . . .
C32 C 0.4523(7) 0.2637(5) 0.2132(4) 0.0333(17) Uani 1 1 d . . . . .
H32A H 0.486777 0.211622 0.199121 0.050 Uiso 1 1 calc R U . . .
H32B H 0.361126 0.251075 0.208957 0.050 Uiso 1 1 calc R U . . .
H32C H 0.480898 0.295702 0.258810 0.050 Uiso 1 1 calc R U . . .
C34 C 0.8486(7) 0.8331(4) 0.6290(4) 0.0268(15) Uani 1 1 d . . . . .
C36 C 0.8448(6) 0.3686(4) 0.1366(3) 0.0258(15) Uani 1 1 d . . . . .
C38 C 0.6048(7) 0.6263(5) 0.5227(5) 0.0391(19) Uani 1 1 d . . . . .
H38A H 0.648200 0.581045 0.497727 0.059 Uiso 1 1 calc R U . . .
H38B H 0.515398 0.605546 0.519450 0.059 Uiso 1 1 calc R U . . .
H38C H 0.636952 0.646987 0.568587 0.059 Uiso 1 1 calc R U . . .
C40 C 0.8372(6) 0.7143(4) 0.4414(3) 0.0231(14) Uani 1 1 d . . . . .
C42 C 0.7684(8) 0.7804(5) 0.6642(4) 0.0377(18) Uani 1 1 d . . . . .
H42A H 0.799443 0.727607 0.656388 0.057 Uiso 1 1 calc R U . . .
H42B H 0.681267 0.769078 0.647092 0.057 Uiso 1 1 calc R U . . .
H42C H 0.774569 0.811544 0.711239 0.057 Uiso 1 1 calc R U . . .
F27 F 0.8210(9) 0.7899(8) 0.2472(6) 0.0847(13) Uani 0.746(7) 1 d . U P A 1
C44 C 0.9289(7) 0.4192(5) 0.1011(4) 0.0356(18) Uani 1 1 d . . . . .
C46 C 1.0654(7) 0.7665(5) 0.4096(4) 0.0278(15) Uani 1 1 d . . . . .
C48 C 0.6300(7) 1.0419(5) 0.3371(4) 0.0329(17) Uani 1 1 d . . . . .
C50 C 0.4793(8) 0.9482(5) 0.3822(5) 0.040(2) Uani 1 1 d . . . . .
C52 C 0.5733(7) 0.6629(6) 0.4221(4) 0.0377(18) Uani 1 1 d . . . . .
H52A H 0.590817 0.705659 0.401992 0.057 Uiso 1 1 calc R U . . .
H52B H 0.483127 0.645748 0.420287 0.057 Uiso 1 1 calc R U . . .
H52C H 0.612252 0.614660 0.398481 0.057 Uiso 1 1 calc R U . . .
C54 C 0.8154(11) 0.8217(11) 0.1473(7) 0.0816(14) Uani 1 1 d . . . . .
C27 C 1.2022(7) 0.7814(5) 0.4395(4) 0.0350(18) Uani 1 1 d . . . . .
H27A H 1.217498 0.833890 0.476618 0.052 Uiso 1 1 calc R U . . .
H27B H 1.260162 0.784170 0.406331 0.052 Uiso 1 1 calc R U . . .
H27C H 1.214758 0.735395 0.454344 0.052 Uiso 1 1 calc R U . . .
C7 C 0.4489(8) 0.6745(5) 0.2523(4) 0.0374(18) Uani 1 1 d . . . . .
C29 C 0.9824(8) 0.8603(5) 0.6680(4) 0.0389(18) Uani 1 1 d . . . . .
H29A H 0.973169 0.888731 0.714439 0.058 Uiso 1 1 calc R U . . .
H29B H 1.034965 0.898186 0.651033 0.058 Uiso 1 1 calc R U . . .
H29C H 1.021114 0.810860 0.662520 0.058 Uiso 1 1 calc R U . . .
C15 C 0.4334(7) 0.9410(5) 0.1327(4) 0.0275(15) Uani 1 1 d . . . . .
F7 F 0.6823(9) 0.7263(7) 0.0540(5) 0.082(3) Uani 0.746(7) 1 d . U P A 1
F29 F 0.8781(9) 0.7081(6) 0.0559(5) 0.075(3) Uani 0.746(7) 1 d . U P A 1
C31 C 0.5496(7) 0.7690(6) 0.5301(5) 0.043(2) Uani 1 1 d . . . . .
H31A H 0.582290 0.795928 0.575712 0.064 Uiso 1 1 calc R U . . .
H31B H 0.462124 0.744322 0.528248 0.064 Uiso 1 1 calc R U . . .
H31C H 0.556007 0.810439 0.508409 0.064 Uiso 1 1 calc R U . . .
C2 C 0.9541(8) 0.1905(6) 0.0638(5) 0.047(2) Uani 1 1 d . . . . .
H2A H 0.872431 0.159945 0.043020 0.071 Uiso 1 1 calc R U . . .
H2B H 1.015141 0.152247 0.054818 0.071 Uiso 1 1 calc R U . . .
H2C H 0.980133 0.234994 0.046329 0.071 Uiso 1 1 calc R U . . .
C33 C 0.4500(7) 0.4003(6) 0.1944(5) 0.043(2) Uani 1 1 d . . . . .
H33A H 0.483081 0.430778 0.239588 0.065 Uiso 1 1 calc R U . . .
H33B H 0.358756 0.390923 0.192340 0.065 Uiso 1 1 calc R U . . .
H33C H 0.478289 0.432847 0.166921 0.065 Uiso 1 1 calc R U . . .
C17 C 0.9183(9) 0.5154(5) 0.1293(5) 0.044(2) Uani 1 1 d . . . . .
H17A H 0.831921 0.522605 0.122580 0.067 Uiso 1 1 calc R U . . .
H17B H 0.972591 0.545429 0.106759 0.067 Uiso 1 1 calc R U . . .
H17C H 0.943817 0.537661 0.176136 0.067 Uiso 1 1 calc R U . . .
C35 C 0.7975(9) 0.9146(5) 0.6355(5) 0.044(2) Uani 1 1 d . . . . .
H35A H 0.718361 0.901125 0.609005 0.066 Uiso 1 1 calc R U . . .
H35B H 0.857675 0.950612 0.620256 0.066 Uiso 1 1 calc R U . . .
H35C H 0.784215 0.943600 0.681302 0.066 Uiso 1 1 calc R U . . .
C9 C 0.2711(8) 0.6915(6) 0.1796(5) 0.046(2) Uani 1 1 d . . . . .
F15 F 0.8321(13) 0.8658(11) 0.0538(7) 0.103(4) Uani 0.746(7) 1 d . U P A 1
C37 C 0.4428(8) 0.2657(6) 0.0967(5) 0.043(2) Uani 1 1 d . . . . .
H37A H 0.469174 0.298508 0.069119 0.065 Uiso 1 1 calc R U . . .
H37B H 0.351701 0.255150 0.094994 0.065 Uiso 1 1 calc R U . . .
H37C H 0.474290 0.212573 0.080888 0.065 Uiso 1 1 calc R U . . .
F31 F 1.0114(7) 0.8642(6) 0.1067(6) 0.086(3) Uani 0.746(7) 1 d . U P A 1
C19 C 1.0781(7) 0.2688(6) 0.1748(5) 0.046(2) Uani 1 1 d . . . . .
H19A H 1.112384 0.315035 0.160722 0.069 Uiso 1 1 calc R U . . .
H19B H 1.132719 0.226413 0.163477 0.069 Uiso 1 1 calc R U . . .
H19C H 1.072198 0.289546 0.222172 0.069 Uiso 1 1 calc R U . . .
C39 C 0.8711(9) 0.3842(7) 0.0278(4) 0.051(2) Uani 1 1 d . . . . .
H39A H 0.876156 0.324718 0.008692 0.076 Uiso 1 1 calc R U . . .
H39B H 0.917748 0.414207 0.002576 0.076 Uiso 1 1 calc R U . . .
H39C H 0.783783 0.392035 0.026720 0.076 Uiso 1 1 calc R U . . .
C5 C 0.7143(8) 0.9473(6) 0.3918(5) 0.043 Uani 1 1 d . . . . .
C41 C 0.5303(9) 1.0035(7) 0.1135(6) 0.056(3) Uani 1 1 d . . . . .
C21 C 0.4351(10) 0.6026(7) 0.1255(5) 0.057(3) Uani 1 1 d . . . . .
C43 C 1.0476(8) 0.6939(6) 0.3425(4) 0.043(2) Uani 1 1 d . . . . .
H43A H 1.060920 0.642246 0.348879 0.064 Uiso 1 1 calc R U . . .
H43B H 1.107834 0.706882 0.313265 0.064 Uiso 1 1 calc R U . . .
H43C H 0.962911 0.687022 0.323112 0.064 Uiso 1 1 calc R U . . .
C11 C 0.3201(8) 0.9869(6) 0.1623(5) 0.044(2) Uani 1 1 d . . . . .
C45 C 0.9008(8) 0.1569(5) 0.1648(5) 0.046(2) Uani 1 1 d . . . . .
H45A H 0.877603 0.179557 0.209729 0.068 Uiso 1 1 calc R U . . .
H45B H 0.968260 0.124523 0.163382 0.068 Uiso 1 1 calc R U . . .
H45C H 0.828530 0.120834 0.136866 0.068 Uiso 1 1 calc R U . . .
C23 C 1.0690(8) 0.4135(6) 0.1005(4) 0.045(2) Uani 1 1 d . . . . .
H23A H 1.108665 0.441162 0.144781 0.067 Uiso 1 1 calc R U . . .
H23B H 1.107425 0.440877 0.071457 0.067 Uiso 1 1 calc R U . . .
H23C H 1.079917 0.354858 0.084854 0.067 Uiso 1 1 calc R U . . .
C47 C 0.3822(9) 0.8632(6) 0.0711(4) 0.045(2) Uani 1 1 d . . . . .
F2 F 0.9811(9) 0.7651(9) 0.1863(5) 0.0854(13) Uani 0.746(7) 1 d . . P A 1
C3 C 1.0412(9) 0.8489(6) 0.3986(5) 0.046(2) Uani 1 1 d . . . . .
H3A H 0.955109 0.841617 0.380827 0.069 Uiso 1 1 calc R U . . .
H3B H 1.098451 0.860885 0.367737 0.069 Uiso 1 1 calc R U . . .
H3C H 1.054947 0.895400 0.440247 0.069 Uiso 1 1 calc R U . . .
F33 F 0.7459(11) 0.6767(6) 0.1244(8) 0.110(3) Uani 0.746(7) 1 d . U P A 1
F17 F 0.9559(9) 0.9021(7) 0.2402(6) 0.0890(14) Uani 0.746(7) 1 d D U P A 1
F35 F 0.8993(10) 0.9608(7) 0.1518(8) 0.108(4) Uani 0.746(7) 1 d . U P A 1
C49 C 0.8951(10) 0.8209(9) 0.2081(7) 0.0831(12) Uani 1 1 d D . . . .
C25 C 0.8948(18) 0.8842(14) 0.1170(15) 0.086(5) Uani 0.746(7) 1 d . U P A 1
C51 C 0.7793(15) 0.7372(9) 0.0886(12) 0.074(3) Uani 0.746(7) 1 d . U P A 1
F9 F 0.846(3) 0.7600(16) 0.2317(15) 0.0830(13) Uani 0.254(7) 1 d D U P A 2
F37 F 0.763(4) 0.741(3) 0.039(2) 0.115(10) Uani 0.254(7) 1 d . U P A 2
F19 F 0.957(3) 0.754(2) 0.0716(17) 0.092(8) Uani 0.254(7) 1 d . U P A 2
F39 F 0.825(3) 0.904(2) 0.080(2) 0.082(3) Uani 0.254(7) 1 d . U P A 2
F5 F 0.986(3) 0.9310(19) 0.1457(19) 0.082(3) Uani 0.254(7) 1 d . U P A 2
F41 F 1.0189(18) 0.819(2) 0.2056(16) 0.0832(14) Uani 0.254(7) 1 d D . P A 2
F21 F 0.842(4) 0.679(2) 0.114(2) 0.114(6) Uani 0.254(7) 1 d . U P A 2
F43 F 0.909(3) 0.8955(15) 0.2620(13) 0.0835(15) Uani 0.254(7) 1 d D U P A 2
F11 F 0.815(2) 0.9709(17) 0.1773(18) 0.081(3) Uani 0.254(7) 1 d . U P A 2
C13 C 0.866(6) 0.899(5) 0.139(4) 0.081(3) Uani 0.254(7) 1 d . U P A 2
C53 C 0.842(5) 0.746(3) 0.093(4) 0.076(6) Uani 0.254(7) 1 d . U P A 2

loop_
_atom_site_aniso_label
_atom_site_aniso_U_11
_atom_site_aniso_U_22
_atom_site_aniso_U_33
_atom_site_aniso_U_23
_atom_site_aniso_U_13
_atom_site_aniso_U_12
Ta01 0.02091(17) 0.02600(17) 0.02016(17) 0.00832(12) 0.00420(12) 0.00365(12)
Sb1 0.0270(2) 0.0297(2) 0.0269(2) 0.01278(18) 0.00503(18) 0.00821(18)
I1 0.0277(2) 0.0423(3) 0.0344(3) 0.0184(2) 0.00831(19) 0.01317(19)
P1 0.0320(9) 0.0303(9) 0.0227(9) 0.0074(7) 0.0012(7) 0.0077(7)
P4 0.0413(11) 0.0297(9) 0.0275(10) 0.0108(7) -0.0008(8) 0.0108(8)
Al1 0.0151(9) 0.0226(9) 0.0203(10) 0.0078(7) 0.0072(7) 0.0050(7)
P2 0.0306(10) 0.0395(10) 0.0301(10) 0.0111(8) 0.0083(8) 0.0038(8)
P3 0.0415(11) 0.0340(10) 0.0302(10) 0.0155(8) 0.0047(8) 0.0027(8)
F1 0.041(3) 0.038(2) 0.048(3) 0.016(2) 0.000(2) 0.013(2)
F4 0.053(3) 0.058(3) 0.031(3) 0.012(2) 0.008(2) 0.011(2)
F6 0.044(3) 0.060(3) 0.057(3) 0.032(3) -0.001(2) 0.016(2)
O1 0.026(3) 0.048(3) 0.034(3) 0.009(2) 0.001(2) 0.000(2)
F8 0.047(3) 0.047(3) 0.066(4) 0.028(3) 0.017(3) 0.001(2)
F10 0.024(2) 0.066(4) 0.107(5) 0.040(4) -0.006(3) 0.003(2)
F12 0.079(4) 0.051(3) 0.048(3) 0.010(2) 0.037(3) 0.030(3)
F14 0.042(3) 0.067(3) 0.050(3) 0.036(3) 0.013(2) 0.006(2)
F16 0.063(3) 0.042(3) 0.064(4) 0.016(3) 0.020(3) 0.019(2)
F18 0.069(3) 0.035(2) 0.048(3) 0.012(2) -0.014(3) -0.011(2)
F20 0.078(4) 0.067(3) 0.032(3) 0.019(3) -0.003(3) 0.019(3)
F22 0.047(3) 0.078(4) 0.060(4) 0.018(3) 0.028(3) -0.007(3)
O4 0.041(3) 0.035(3) 0.041(3) 0.006(2) -0.001(3) 0.014(2)
F24 0.042(3) 0.106(5) 0.049(4) 0.014(3) -0.017(3) 0.006(3)
F26 0.138(6) 0.036(3) 0.055(4) 0.026(3) 0.003(4) 0.011(3)
O6 0.073(4) 0.037(3) 0.020(3) 0.000(2) -0.001(3) 0.023(3)
F28 0.048(3) 0.086(4) 0.056(4) 0.030(3) -0.002(3) 0.022(3)
O3 0.065(4) 0.038(3) 0.031(3) 0.011(2) -0.007(3) 0.020(3)
F30 0.111(5) 0.054(3) 0.032(3) 0.011(2) 0.006(3) 0.043(3)
F32 0.113(5) 0.060(3) 0.073(4) 0.050(3) 0.031(4) 0.020(4)
F34 0.021 0.104 0.124 0.081 0.003 0.007
F36 0.042(3) 0.120(6) 0.058(4) 0.019(4) 0.015(3) -0.027(3)
F38 0.074(4) 0.101(5) 0.033(3) 0.008(3) 0.017(3) 0.007(4)
F40 0.050(3) 0.070(4) 0.082(5) 0.021(3) 0.004(3) -0.022(3)
F42 0.079(4) 0.059(3) 0.036(3) 0.016(2) -0.021(3) 0.000(3)
F44 0.093(5) 0.034(3) 0.074(4) 0.000(3) 0.002(4) 0.000(3)
F45 0.068(4) 0.064(4) 0.063(4) 0.005(3) -0.009(3) -0.026(3)
F23 0.081(4) 0.096(5) 0.058(4) 0.007(3) -0.005(3) 0.062(4)
F3 0.051(3) 0.098(5) 0.079(5) 0.035(4) 0.040(3) 0.018(3)
F25 0.045(3) 0.120(6) 0.075(5) 0.036(4) 0.004(3) 0.045(3)
F13 0.079(4) 0.098(5) 0.072(5) 0.015(4) 0.031(4) 0.049(4)
O2 0.071(4) 0.047(4) 0.048(4) 0.030(3) -0.019(3) -0.035(3)
C1 0.023(3) 0.028(3) 0.028(4) 0.017(3) 0.006(3) 0.010(3)
C4 0.022(3) 0.033(4) 0.034(4) 0.015(3) 0.012(3) 0.006(3)
C6 0.027(4) 0.028(4) 0.025(4) 0.004(3) 0.002(3) 0.008(3)
C8 0.027(3) 0.024(3) 0.022(4) 0.005(3) 0.005(3) 0.010(3)
O5 0.020 0.130 0.037 0.021 0.012 0.024
C10 0.020(3) 0.026(3) 0.023(3) 0.006(3) 0.005(3) 0.002(3)
C12 0.029(4) 0.027(3) 0.017(3) 0.003(3) 0.001(3) 0.002(3)
C14 0.026(4) 0.029(3) 0.024(4) 0.007(3) 0.006(3) 0.008(3)
C16 0.029(4) 0.040(4) 0.019(3) 0.008(3) 0.005(3) 0.007(3)
C18 0.025(3) 0.024(3) 0.023(4) 0.000(3) 0.003(3) 0.004(3)
C20 0.023(3) 0.030(3) 0.032(4) 0.015(3) 0.003(3) 0.003(3)
C22 0.026(3) 0.022(3) 0.029(4) 0.011(3) 0.007(3) 0.003(3)
C24 0.024(4) 0.043(4) 0.037(5) 0.004(4) 0.004(3) 0.009(3)
C26 0.026(3) 0.029(3) 0.019(3) 0.002(3) 0.003(3) 0.008(3)
C28 0.039(4) 0.022(3) 0.029(4) 0.012(3) 0.005(3) 0.005(3)
C30 0.023(3) 0.026(3) 0.027(4) 0.013(3) 0.004(3) 0.001(3)
C32 0.020(3) 0.043(4) 0.040(4) 0.018(4) 0.007(3) 0.005(3)
C34 0.029(4) 0.032(4) 0.021(4) 0.008(3) 0.009(3) 0.011(3)
C36 0.024(3) 0.029(3) 0.019(3) 0.004(3) 0.002(3) -0.003(3)
C38 0.028(4) 0.046(5) 0.050(5) 0.026(4) 0.012(4) 0.001(3)
C40 0.023(3) 0.029(3) 0.024(3) 0.016(3) 0.006(3) 0.009(3)
C42 0.041(4) 0.044(4) 0.031(4) 0.016(3) 0.014(3) 0.009(4)
F27 0.053(2) 0.136(3) 0.070(3) 0.031(2) 0.0126(18) 0.040(2)
C44 0.032(4) 0.040(4) 0.032(4) 0.015(3) 0.001(3) -0.008(3)
C46 0.025(3) 0.036(4) 0.028(4) 0.016(3) 0.009(3) 0.007(3)
C48 0.028(4) 0.041(4) 0.028(4) 0.011(3) -0.004(3) 0.006(3)
C50 0.040(5) 0.033(4) 0.042(5) 0.007(4) 0.014(4) 0.005(3)
C52 0.025(4) 0.050(5) 0.037(5) 0.015(4) 0.005(3) 0.002(3)
C54 0.050(2) 0.130(3) 0.067(2) 0.027(2) 0.0117(18) 0.039(2)
C27 0.024(4) 0.043(4) 0.038(4) 0.015(3) 0.013(3) 0.000(3)
C7 0.047(5) 0.033(4) 0.037(5) 0.015(3) 0.008(4) 0.015(3)
C29 0.040(4) 0.044(4) 0.033(4) 0.012(4) 0.008(4) 0.012(4)
C15 0.022(3) 0.036(4) 0.030(4) 0.018(3) 0.003(3) 0.005(3)
F7 0.051(5) 0.104(7) 0.058(6) -0.010(5) -0.012(5) 0.001(5)
F29 0.055(5) 0.075(6) 0.076(6) -0.002(5) 0.036(5) 0.017(5)
C31 0.028(4) 0.045(5) 0.053(5) 0.011(4) 0.002(4) 0.014(3)
C2 0.038(4) 0.050(5) 0.039(5) -0.004(4) 0.004(4) 0.012(4)
C33 0.025(4) 0.046(5) 0.058(6) 0.017(4) -0.001(4) 0.005(3)
C17 0.048(5) 0.043(5) 0.042(5) 0.025(4) -0.003(4) -0.015(4)
C35 0.049(5) 0.035(4) 0.042(5) 0.001(4) 0.008(4) 0.016(4)
C9 0.033(4) 0.058(5) 0.038(5) 0.008(4) -0.003(4) 0.000(4)
F15 0.091(7) 0.161(11) 0.099(9) 0.078(8) 0.053(6) 0.067(7)
C37 0.029(4) 0.053(5) 0.041(5) 0.010(4) 0.000(4) 0.005(4)
F31 0.029(4) 0.089(6) 0.125(8) 0.019(6) 0.034(4) 0.000(4)
C19 0.026(4) 0.053(5) 0.053(6) 0.007(4) 0.002(4) 0.015(4)
C39 0.050(5) 0.068(6) 0.030(5) 0.021(4) 0.005(4) -0.012(5)
C5 0.035 0.054 0.045 0.024 0.001 0.001
C41 0.044(5) 0.063(6) 0.060(7) 0.020(5) 0.023(5) 0.003(5)
C21 0.056(6) 0.077(7) 0.039(5) 0.017(5) 0.019(4) 0.024(5)
C43 0.042(5) 0.051(5) 0.032(4) 0.013(4) 0.011(4) -0.002(4)
C11 0.040(5) 0.048(5) 0.044(5) 0.016(4) 0.008(4) 0.005(4)
C45 0.036(4) 0.042(4) 0.066(6) 0.022(4) 0.009(4) 0.018(4)
C23 0.035(4) 0.061(5) 0.035(5) 0.016(4) 0.012(4) -0.002(4)
C47 0.056(5) 0.047(5) 0.033(5) 0.012(4) 0.001(4) 0.018(4)
F2 0.054(2) 0.139(3) 0.069(3) 0.032(2) 0.012(2) 0.042(2)
C3 0.046(5) 0.048(5) 0.061(6) 0.038(5) 0.023(4) 0.012(4)
F33 0.078(6) 0.068(4) 0.191(7) 0.043(4) 0.061(6) 0.034(5)
F17 0.060(3) 0.135(3) 0.071(3) 0.0259(19) 0.008(2) 0.033(2)
F35 0.064(6) 0.067(6) 0.183(11) 0.032(7) 0.059(7) 0.002(5)
C49 0.051(2) 0.132(3) 0.068(2) 0.0275(18) 0.0102(16) 0.0372(18)
C25 0.048(8) 0.074(8) 0.141(10) 0.043(8) 0.035(7) 0.007(7)
C51 0.030(8) 0.034(4) 0.136(7) 0.000(4) 0.021(7) 0.006(5)
F9 0.051(2) 0.133(3) 0.067(3) 0.028(2) 0.009(2) 0.037(2)
F37 0.071(16) 0.164(19) 0.069(16) -0.016(15) -0.012(15) 0.028(17)
F19 0.072(14) 0.121(17) 0.083(15) 0.025(14) 0.047(13) 0.028(13)
F39 0.051(4) 0.077(6) 0.138(4) 0.062(4) 0.034(4) 0.011(4)
F5 0.051(4) 0.076(6) 0.137(5) 0.061(4) 0.033(4) 0.009(4)
F41 0.051(2) 0.133(3) 0.068(3) 0.028(3) 0.0100(17) 0.037(2)
F21 0.096(15) 0.068(5) 0.180(10) 0.033(5) 0.055(12) 0.039(9)
F43 0.051(3) 0.133(3) 0.068(3) 0.027(2) 0.0106(18) 0.037(2)
F11 0.051(4) 0.074(5) 0.138(4) 0.063(4) 0.034(4) 0.009(4)
C13 0.051(4) 0.075(5) 0.138(4) 0.062(4) 0.033(4) 0.009(4)
C53 0.029(14) 0.042(5) 0.134(9) -0.001(5) 0.020(11) 0.009(8)

loop_
_atom_type_symbol
_atom_type_description
_atom_type_scat_dispersion_real
_atom_type_scat_dispersion_imag
_atom_type_scat_source
C C 0.0181 0.0091 'International Tables Vol C Tables 4.2.6.8 and 6.1.1.4'
H H 0.0000 0.0000 'International Tables Vol C Tables 4.2.6.8 and 6.1.1.4'
O O 0.0492 0.0322 'International Tables Vol C Tables 4.2.6.8 and 6.1.1.4'
F F 0.0727 0.0534 'International Tables Vol C Tables 4.2.6.8 and 6.1.1.4'
Al Al 0.2130 0.2455 'International Tables Vol C Tables 4.2.6.8 and 6.1.1.4'
P P 0.2955 0.4335 'International Tables Vol C Tables 4.2.6.8 and 6.1.1.4'
Sb Sb -0.0562 5.8946 'International Tables Vol C Tables 4.2.6.8 and 6.1.1.4'
I I -0.3257 6.8362 'International Tables Vol C Tables 4.2.6.8 and 6.1.1.4'
Ta Ta -5.7959 5.2718 'International Tables Vol C Tables 4.2.6.8 and 6.1.1.4'

loop_
_exptl_crystal_face_index_h
_exptl_crystal_face_index_k
_exptl_crystal_face_index_l
_exptl_crystal_face_perp_dist
-2 -1 -1 0.0356
0 -2 1 0.0326
0 1 2 0.0253
2 2 -1 0.0337
0 1 -1 0.0169
-1 1 -2 0.0299
-2 0 -1 0.0372
0 -1 2 0.0404
0 1 -2 0.0212
1 0 -1 0.0342
1 1 2 0.0401
0 -1 -1 0.0184
-1 2 0 0.0390
-1 0 2 0.0497
-2 1 -1 0.0401
2 -1 1 0.0482
1 -2 0 0.0417
2 1 -1 0.0354
0 2 -1 0.0123

loop_
_geom_angle_atom_site_label_1
_geom_angle_atom_site_label_2
_geom_angle_atom_site_label_3
_geom_angle
_geom_angle_site_symmetry_1
_geom_angle_site_symmetry_3
_geom_angle_publ_flag
P1 Ta01 P4 48.10(6) . . ?
P1 Ta01 P2 48.22(6) . . ?
P2 Ta01 P4 73.02(7) . . ?
P3 Ta01 P1 68.43(6) . . ?
P3 Ta01 P4 48.49(6) . . ?
P3 Ta01 P2 48.58(7) . . ?
C6 Ta01 P1 75.4(2) . . ?
C6 Ta01 P4 122.9(2) . . ?
C6 Ta01 P2 75.3(2) . . ?
C6 Ta01 P3 123.9(2) . . ?
C6 Ta01 C10 125.8(3) . . ?
C6 Ta01 C12 74.0(3) . . ?
C6 Ta01 C16 88.9(3) . . ?
C6 Ta01 C18 127.6(3) . . ?
C6 Ta01 C30 91.5(3) . . ?
C6 Ta01 C36 93.4(3) . . ?
C10 Ta01 P1 147.53(18) . . ?
C10 Ta01 P4 108.95(18) . . ?
C10 Ta01 P2 108.63(17) . . ?
C10 Ta01 P3 79.10(18) . . ?
C10 Ta01 C12 56.1(2) . . ?
C10 Ta01 C18 34.9(2) . . ?
C10 Ta01 C30 34.9(2) . . ?
C10 Ta01 C36 57.2(2) . . ?
C12 Ta01 P1 149.05(18) . . ?
C12 Ta01 P4 162.85(18) . . ?
C12 Ta01 P2 117.80(18) . . ?
C12 Ta01 P3 127.19(17) . . ?
C12 Ta01 C36 34.2(2) . . ?
C16 Ta01 P1 77.5(2) . . ?
C16 Ta01 P4 73.3(2) . . ?
C16 Ta01 P2 125.5(2) . . ?
C16 Ta01 P3 121.6(2) . . ?
C16 Ta01 C10 122.3(2) . . ?
C16 Ta01 C12 106.4(3) . . ?
C16 Ta01 C18 87.7(3) . . ?
C16 Ta01 C30 137.1(3) . . ?
C16 Ta01 C36 79.0(2) . . ?
C18 Ta01 P1 152.78(18) . . ?
C18 Ta01 P4 105.92(19) . . ?
C18 Ta01 P2 142.54(17) . . ?
C18 Ta01 P3 101.73(19) . . ?
C18 Ta01 C12 57.2(2) . . ?
C18 Ta01 C36 34.8(3) . . ?
C30 Ta01 P1 143.57(17) . . ?
C30 Ta01 P4 137.55(17) . . ?
C30 Ta01 P2 95.82(17) . . ?
C30 Ta01 P3 93.10(17) . . ?
C30 Ta01 C12 34.1(2) . . ?
C30 Ta01 C18 58.9(2) . . ?
C30 Ta01 C36 58.1(2) . . ?
C36 Ta01 P1 154.10(15) . . ?
C36 Ta01 P4 132.86(18) . . ?
C36 Ta01 P2 151.76(17) . . ?
C36 Ta01 P3 134.82(17) . . ?
P1 Sb1 I1 77.82(4) . . ?
C14 Sb1 I1 116.52(15) . . ?
C14 Sb1 P1 144.45(17) . . ?
C22 Sb1 I1 107.94(17) . . ?
C22 Sb1 P1 113.41(18) . . ?
C22 Sb1 C14 32.9(2) . . ?
C22 Sb1 C40 35.0(2) . . ?
C40 Sb1 I1 132.59(16) . . ?
C40 Sb1 P1 92.15(17) . . ?
C40 Sb1 C14 53.6(2) . . ?
Ta01 P1 Sb1 150.32(8) . . ?
P4 P1 Ta01 67.40(7) . . ?
P4 P1 Sb1 127.14(10) . . ?
P2 P1 Ta01 66.85(7) . . ?
P2 P1 Sb1 128.38(10) . . ?
P2 P1 P4 94.75(10) . . ?
P1 P4 Ta01 64.51(7) . . ?
P1 P4 P3 85.49(10) . . ?
P3 P4 Ta01 64.11(7) . . ?
O6 Al1 O3 107.6(3) . . ?
O2 Al1 O6 110.2(3) . . ?
O2 Al1 O3 111.2(3) . . ?
O5 Al1 O6 111.1(3) . . ?
O5 Al1 O3 108.7(4) . . ?
O5 Al1 O2 108.1(4) . . ?
P1 P2 Ta01 64.93(7) . . ?
P1 P2 P3 85.69(10) . . ?
P3 P2 Ta01 64.55(7) . . ?
P4 P3 Ta01 67.40(7) . . ?
P2 P3 Ta01 66.87(8) . . ?
P2 P3 P4 94.05(10) . . ?
C26 O6 Al1 150.5(6) . . ?
C15 O3 Al1 149.8(5) . . ?
C28 O2 Al1 154.8(6) . . ?
C8 C1 C4 134.0(6) . . ?
C40 C1 C4 119.6(6) . . ?
C40 C1 C8 106.4(6) . . ?
C1 C4 C38 110.4(6) . . ?
C1 C4 C31 112.0(6) . . ?
C38 C4 C31 110.3(7) . . ?
C52 C4 C1 110.8(6) . . ?
C52 C4 C38 107.2(7) . . ?
C52 C4 C31 105.9(7) . . ?
O4 C6 Ta01 179.1(7) . . ?
C1 C8 C34 132.5(6) . . ?
C14 C8 C1 107.7(6) . . ?
C14 C8 C34 119.6(6) . . ?
C54 O5 Al1 157.6(10) . . ?
Ta01 C10 H10 119.6 . . ?
C18 C10 Ta01 73.9(4) . . ?
C18 C10 H10 124.4 . . ?
C30 C10 Ta01 73.7(4) . . ?
C30 C10 H10 124.4 . . ?
C30 C10 C18 111.3(6) . . ?
Ta01 C12 H12 120.6 . . ?
C30 C12 Ta01 72.5(4) . . ?
C30 C12 H12 124.0 . . ?
C30 C12 C36 112.0(7) . . ?
C36 C12 Ta01 74.5(4) . . ?
C36 C12 H12 124.0 . . ?
C8 C14 Sb1 85.2(4) . . ?
C8 C14 C22 110.3(6) . . ?
C22 C14 Sb1 63.7(4) . . ?
O1 C16 Ta01 179.7(8) . . ?
C10 C18 Ta01 71.2(4) . . ?
C10 C18 C24 119.9(6) . . ?
C10 C18 C36 106.2(6) . . ?
C24 C18 Ta01 128.5(5) . . ?
C36 C18 Ta01 74.5(4) . . ?
C36 C18 C24 132.7(7) . . ?
C30 C20 C37 105.4(6) . . ?
C32 C20 C30 111.0(6) . . ?
C32 C20 C37 109.0(6) . . ?
C33 C20 C30 111.9(6) . . ?
C33 C20 C32 109.7(7) . . ?
C33 C20 C37 109.8(7) . . ?
C14 C22 Sb1 83.5(4) . . ?
C14 C22 C40 105.3(6) . . ?
C14 C22 C46 125.5(6) . . ?
C40 C22 Sb1 75.8(4) . . ?
C40 C22 C46 126.0(6) . . ?
C46 C22 Sb1 122.9(5) . . ?
C18 C24 C2 107.5(7) . . ?
C19 C24 C18 115.3(7) . . ?
C19 C24 C2 110.2(7) . . ?
C45 C24 C18 111.0(6) . . ?
C45 C24 C2 107.4(7) . . ?
C45 C24 C19 105.2(8) . . ?
O6 C26 C48 111.5(6) . . ?
O6 C26 C50 108.8(6) . . ?
O6 C26 C5 109.2(6) . . ?
C50 C26 C48 109.6(6) . . ?
C50 C26 C5 108.7(7) . . ?
C5 C26 C48 109.0(6) . . ?
O2 C28 C7 110.7(6) . . ?
O2 C28 C9 110.8(7) . . ?
O2 C28 C21 107.2(7) . . ?
C7 C28 C21 110.3(7) . . ?
C9 C28 C7 109.6(7) . . ?
C9 C28 C21 108.2(7) . . ?
C10 C30 Ta01 71.4(4) . . ?
C10 C30 C20 127.5(6) . . ?
C12 C30 Ta01 73.4(4) . . ?
C12 C30 C10 104.6(6) . . ?
C12 C30 C20 126.3(7) . . ?
C20 C30 Ta01 130.6(5) . . ?
C20 C32 H32A 109.5 . . ?
C20 C32 H32B 109.5 . . ?
C20 C32 H32C 109.5 . . ?
H32A C32 H32B 109.5 . . ?
H32A C32 H32C 109.5 . . ?
H32B C32 H32C 109.5 . . ?
C8 C34 C42 114.5(6) . . ?
C8 C34 C29 109.8(6) . . ?
C42 C34 C29 105.3(7) . . ?
C35 C34 C8 108.7(6) . . ?
C35 C34 C42 111.7(7) . . ?
C35 C34 C29 106.6(6) . . ?
C12 C36 Ta01 71.3(4) . . ?
C12 C36 C18 105.9(6) . . ?
C12 C36 C44 116.8(7) . . ?
C18 C36 Ta01 70.7(4) . . ?
C18 C36 C44 135.8(7) . . ?
C44 C36 Ta01 132.5(5) . . ?
C4 C38 H38A 109.5 . . ?
C4 C38 H38B 109.5 . . ?
C4 C38 H38C 109.5 . . ?
H38A C38 H38B 109.5 . . ?
H38A C38 H38C 109.5 . . ?
H38B C38 H38C 109.5 . . ?
C1 C40 Sb1 87.0(4) . . ?
C1 C40 C22 110.4(6) . . ?
C22 C40 Sb1 69.2(4) . . ?
C34 C42 H42A 109.5 . . ?
C34 C42 H42B 109.5 . . ?
C34 C42 H42C 109.5 . . ?
H42A C42 H42B 109.5 . . ?
H42A C42 H42C 109.5 . . ?
H42B C42 H42C 109.5 . . ?
C36 C44 C17 111.3(7) . . ?
C36 C44 C39 104.7(6) . . ?
C39 C44 C17 107.2(8) . . ?
C23 C44 C36 118.2(7) . . ?
C23 C44 C17 106.7(7) . . ?
C23 C44 C39 108.1(7) . . ?
C22 C46 C27 111.0(6) . . ?
C22 C46 C43 112.0(6) . . ?
C22 C46 C3 106.8(6) . . ?
C27 C46 C3 107.9(6) . . ?
C43 C46 C27 110.1(6) . . ?
C43 C46 C3 108.8(7) . . ?
F1 C48 F18 107.2(6) . . ?
F1 C48 C26 112.0(6) . . ?
F14 C48 F1 107.6(7) . . ?
F14 C48 F18 107.0(6) . . ?
F14 C48 C26 110.4(6) . . ?
F18 C48 C26 112.4(7) . . ?
F8 C50 C26 110.7(7) . . ?
F10 C50 F8 108.1(7) . . ?
F10 C50 F12 107.1(7) . . ?
F10 C50 C26 111.6(8) . . ?
F12 C50 F8 106.9(7) . . ?
F12 C50 C26 112.1(6) . . ?
C4 C52 H52A 109.5 . . ?
C4 C52 H52B 109.5 . . ?
C4 C52 H52C 109.5 . . ?
H52A C52 H52B 109.5 . . ?
H52A C52 H52C 109.5 . . ?
H52B C52 H52C 109.5 . . ?
O5 C54 C49 109.0(10) . . ?
O5 C54 C25 110.4(14) . . ?
O5 C54 C51 106.4(11) . . ?
O5 C54 C13 93(3) . . ?
O5 C54 C53 132(2) . . ?
C49 C54 C25 107.9(14) . . ?
C51 C54 C49 117.8(15) . . ?
C51 C54 C25 105.3(15) . . ?
C13 C54 C49 104(4) . . ?
C13 C54 C53 113(4) . . ?
C53 C54 C49 103(3) . . ?
C46 C27 H27A 109.5 . . ?
C46 C27 H27B 109.5 . . ?
C46 C27 H27C 109.5 . . ?
H27A C27 H27B 109.5 . . ?
H27A C27 H27C 109.5 . . ?
H27B C27 H27C 109.5 . . ?
F4 C7 F28 106.0(7) . . ?
F4 C7 C28 111.1(7) . . ?
F26 C7 F4 107.5(7) . . ?
F26 C7 F28 108.4(8) . . ?
F26 C7 C28 113.5(7) . . ?
F28 C7 C28 110.1(7) . . ?
C34 C29 H29A 109.5 . . ?
C34 C29 H29B 109.5 . . ?
C34 C29 H29C 109.5 . . ?
H29A C29 H29B 109.5 . . ?
H29A C29 H29C 109.5 . . ?
H29B C29 H29C 109.5 . . ?
O3 C15 C41 111.0(7) . . ?
O3 C15 C11 106.9(7) . . ?
O3 C15 C47 111.2(7) . . ?
C41 C15 C11 108.5(7) . . ?
C47 C15 C41 110.5(7) . . ?
C47 C15 C11 108.7(6) . . ?
C4 C31 H31A 109.5 . . ?
C4 C31 H31B 109.5 . . ?
C4 C31 H31C 109.5 . . ?
H31A C31 H31B 109.5 . . ?
H31A C31 H31C 109.5 . . ?
H31B C31 H31C 109.5 . . ?
C24 C2 H2A 109.5 . . ?
C24 C2 H2B 109.5 . . ?
C24 C2 H2C 109.5 . . ?
H2A C2 H2B 109.5 . . ?
H2A C2 H2C 109.5 . . ?
H2B C2 H2C 109.5 . . ?
C20 C33 H33A 109.5 . . ?
C20 C33 H33B 109.5 . . ?
C20 C33 H33C 109.5 . . ?
H33A C33 H33B 109.5 . . ?
H33A C33 H33C 109.5 . . ?
H33B C33 H33C 109.5 . . ?
C44 C17 H17A 109.5 . . ?
C44 C17 H17B 109.5 . . ?
C44 C17 H17C 109.5 . . ?
H17A C17 H17B 109.5 . . ?
H17A C17 H17C 109.5 . . ?
H17B C17 H17C 109.5 . . ?
C34 C35 H35A 109.5 . . ?
C34 C35 H35B 109.5 . . ?
C34 C35 H35C 109.5 . . ?
H35A C35 H35B 109.5 . . ?
H35A C35 H35C 109.5 . . ?
H35B C35 H35C 109.5 . . ?
F24 C9 F36 107.0(7) . . ?
F24 C9 F23 108.9(9) . . ?
F24 C9 C28 111.7(8) . . ?
F36 C9 C28 111.5(8) . . ?
F23 C9 F36 108.7(8) . . ?
F23 C9 C28 109.0(7) . . ?
C20 C37 H37A 109.5 . . ?
C20 C37 H37B 109.5 . . ?
C20 C37 H37C 109.5 . . ?
H37A C37 H37B 109.5 . . ?
H37A C37 H37C 109.5 . . ?
H37B C37 H37C 109.5 . . ?
C24 C19 H19A 109.5 . . ?
C24 C19 H19B 109.5 . . ?
C24 C19 H19C 109.5 . . ?
H19A C19 H19B 109.5 . . ?
H19A C19 H19C 109.5 . . ?
H19B C19 H19C 109.5 . . ?
C44 C39 H39A 109.5 . . ?
C44 C39 H39B 109.5 . . ?
C44 C39 H39C 109.5 . . ?
H39A C39 H39B 109.5 . . ?
H39A C39 H39C 109.5 . . ?
H39B C39 H39C 109.5 . . ?
F6 C5 C26 110.8(7) . . ?
F34 C5 F6 106.2(8) . . ?
F34 C5 C26 110.6(7) . . ?
F42 C5 F6 107.4(7) . . ?
F42 C5 F34 108.4(7) . . ?
F42 C5 C26 113.2(7) . . ?
F32 C41 F40 107.2(9) . . ?
F32 C41 F3 108.3(9) . . ?
F32 C41 C15 113.9(8) . . ?
F40 C41 F3 107.5(8) . . ?
F40 C41 C15 110.3(8) . . ?
F3 C41 C15 109.4(8) . . ?
F38 C21 F44 108.8(9) . . ?
F38 C21 F13 109.4(8) . . ?
F38 C21 C28 111.9(9) . . ?
F44 C21 F13 104.1(9) . . ?
F44 C21 C28 111.6(7) . . ?
F13 C21 C28 110.7(8) . . ?
C46 C43 H43A 109.5 . . ?
C46 C43 H43B 109.5 . . ?
C46 C43 H43C 109.5 . . ?
H43A C43 H43B 109.5 . . ?
H43A C43 H43C 109.5 . . ?
H43B C43 H43C 109.5 . . ?
F16 C11 F22 108.2(8) . . ?
F16 C11 F25 107.3(8) . . ?
F16 C11 C15 111.2(7) . . ?
F22 C11 F25 107.3(7) . . ?
F22 C11 C15 111.5(8) . . ?
F25 C11 C15 111.0(7) . . ?
C24 C45 H45A 109.5 . . ?
C24 C45 H45B 109.5 . . ?
C24 C45 H45C 109.5 . . ?
H45A C45 H45B 109.5 . . ?
H45A C45 H45C 109.5 . . ?
H45B C45 H45C 109.5 . . ?
C44 C23 H23A 109.5 . . ?
C44 C23 H23B 109.5 . . ?
C44 C23 H23C 109.5 . . ?
H23A C23 H23B 109.5 . . ?
H23A C23 H23C 109.5 . . ?
H23B C23 H23C 109.5 . . ?
F20 C47 C15 113.0(7) . . ?
F30 C47 F20 104.6(7) . . ?
F30 C47 C15 110.5(7) . . ?
F45 C47 F20 107.8(8) . . ?
F45 C47 F30 107.7(8) . . ?
F45 C47 C15 112.8(7) . . ?
C46 C3 H3A 109.5 . . ?
C46 C3 H3B 109.5 . . ?
C46 C3 H3C 109.5 . . ?
H3A C3 H3B 109.5 . . ?
H3A C3 H3C 109.5 . . ?
H3B C3 H3C 109.5 . . ?
F27 C49 C54 110.6(10) . . ?
F27 C49 F2 105.4(13) . . ?
F27 C49 F17 113.2(11) . . ?
F2 C49 C54 109.1(10) . . ?
F17 C49 C54 107.3(13) . . ?
F17 C49 F2 111.3(10) . . ?
F9 C49 C54 113.1(17) . . ?
F9 C49 F43 105.2(19) . . ?
F41 C49 C54 120.5(17) . . ?
F41 C49 F9 107(2) . . ?
F41 C49 F43 94.5(19) . . ?
F43 C49 C54 114.5(17) . . ?
F15 C25 C54 104.4(16) . . ?
F31 C25 C54 109.8(18) . . ?
F31 C25 F15 106.9(18) . . ?
F35 C25 C54 113.1(19) . . ?
F35 C25 F15 111(2) . . ?
F35 C25 F31 111.4(17) . . ?
F7 C51 C54 118.7(13) . . ?
F7 C51 F29 115.2(19) . . ?
F7 C51 F33 101.9(13) . . ?
F29 C51 C54 114.1(13) . . ?
F29 C51 F33 102.1(13) . . ?
F33 C51 C54 101.2(17) . . ?
F39 C13 C54 113(6) . . ?
F39 C13 F11 94(5) . . ?
F5 C13 C54 125(6) . . ?
F5 C13 F39 104(5) . . ?
F5 C13 F11 101(6) . . ?
F11 C13 C54 116(5) . . ?
F37 C53 C54 105(4) . . ?
F19 C53 C54 115(4) . . ?
F19 C53 F37 104(6) . . ?
F19 C53 F21 102(4) . . ?
F21 C53 C54 110(5) . . ?
F21 C53 F37 122(5) . . ?

loop_
_geom_bond_atom_site_label_1
_geom_bond_atom_site_label_2
_geom_bond_distance
_geom_bond_site_symmetry_2
_geom_bond_publ_flag
Ta01 P1 2.6157(18) . ?
Ta01 P4 2.675(2) . ?
Ta01 P2 2.655(2) . ?
Ta01 P3 2.607(2) . ?
Ta01 C6 2.099(7) . ?
Ta01 C10 2.374(6) . ?
Ta01 C12 2.417(7) . ?
Ta01 C16 2.108(7) . ?
Ta01 C18 2.409(7) . ?
Ta01 C30 2.404(7) . ?
Ta01 C36 2.459(7) . ?
Sb1 I1 2.8867(7) . ?
Sb1 P1 2.7724(18) . ?
Sb1 C14 2.616(7) . ?
Sb1 C22 2.360(7) . ?
Sb1 C40 2.447(7) . ?
P1 P4 2.157(3) . ?
P1 P2 2.154(3) . ?
P4 P3 2.170(3) . ?
Al1 O6 1.711(6) . ?
Al1 O3 1.719(6) . ?
Al1 O2 1.705(6) . ?
Al1 O5 1.691(6) . ?
P2 P3 2.165(3) . ?
F1 C48 1.333(9) . ?
F4 C7 1.325(10) . ?
F6 C5 1.341(11) . ?
O1 C16 1.127(9) . ?
F8 C50 1.341(11) . ?
F10 C50 1.310(11) . ?
F12 C50 1.338(9) . ?
F14 C48 1.332(10) . ?
F16 C11 1.316(11) . ?
F18 C48 1.338(9) . ?
F20 C47 1.369(11) . ?
F22 C11 1.317(11) . ?
O4 C6 1.124(9) . ?
F24 C9 1.314(11) . ?
F26 C7 1.311(10) . ?
O6 C26 1.356(9) . ?
F28 C7 1.327(10) . ?
O3 C15 1.347(9) . ?
F30 C47 1.333(11) . ?
F32 C41 1.329(13) . ?
F34 C5 1.339(10) . ?
F36 C9 1.345(12) . ?
F38 C21 1.307(13) . ?
F40 C41 1.332(13) . ?
F42 C5 1.331(11) . ?
F44 C21 1.344(13) . ?
F45 C47 1.317(11) . ?
F23 C9 1.333(12) . ?
F3 C41 1.345(12) . ?
F25 C11 1.352(12) . ?
F13 C21 1.350(13) . ?
O2 C28 1.327(9) . ?
C1 C4 1.538(10) . ?
C1 C8 1.459(10) . ?
C1 C40 1.416(10) . ?
C4 C38 1.537(11) . ?
C4 C52 1.523(11) . ?
C4 C31 1.536(11) . ?
C8 C14 1.413(10) . ?
C8 C34 1.540(9) . ?
O5 C54 1.328(13) . ?
C10 H10 0.9300 . ?
C10 C18 1.435(10) . ?
C10 C30 1.433(10) . ?
C12 H12 0.9300 . ?
C12 C30 1.414(10) . ?
C12 C36 1.435(10) . ?
C14 C22 1.429(10) . ?
C18 C24 1.539(11) . ?
C18 C36 1.458(11) . ?
C20 C30 1.530(10) . ?
C20 C32 1.525(10) . ?
C20 C33 1.511(11) . ?
C20 C37 1.552(11) . ?
C22 C40 1.449(10) . ?
C22 C46 1.526(10) . ?
C24 C2 1.546(12) . ?
C24 C19 1.533(11) . ?
C24 C45 1.522(13) . ?
C26 C48 1.555(11) . ?
C26 C50 1.543(11) . ?
C26 C5 1.548(12) . ?
C28 C7 1.560(11) . ?
C28 C9 1.543(12) . ?
C28 C21 1.561(12) . ?
C32 H32A 0.9600 . ?
C32 H32B 0.9600 . ?
C32 H32C 0.9600 . ?
C34 C42 1.538(10) . ?
C34 C29 1.563(11) . ?
C34 C35 1.520(11) . ?
C36 C44 1.539(10) . ?
C38 H38A 0.9600 . ?
C38 H38B 0.9600 . ?
C38 H38C 0.9600 . ?
C42 H42A 0.9600 . ?
C42 H42B 0.9600 . ?
C42 H42C 0.9600 . ?
F27 C49 1.345(18) . ?
C44 C17 1.557(12) . ?
C44 C39 1.554(12) . ?
C44 C23 1.510(12) . ?
C46 C27 1.532(11) . ?
C46 C43 1.528(11) . ?
C46 C3 1.549(11) . ?
C52 H52A 0.9600 . ?
C52 H52B 0.9600 . ?
C52 H52C 0.9600 . ?
C54 C49 1.543(19) . ?
C54 C25 1.58(3) . ?
C54 C51 1.54(2) . ?
C54 C13 1.42(7) . ?
C54 C53 1.48(6) . ?
C27 H27A 0.9600 . ?
C27 H27B 0.9600 . ?
C27 H27C 0.9600 . ?
C29 H29A 0.9600 . ?
C29 H29B 0.9600 . ?
C29 H29C 0.9600 . ?
C15 C41 1.537(12) . ?
C15 C11 1.560(12) . ?
C15 C47 1.535(12) . ?
F7 C51 1.21(2) . ?
F29 C51 1.336(18) . ?
C31 H31A 0.9600 . ?
C31 H31B 0.9600 . ?
C31 H31C 0.9600 . ?
C2 H2A 0.9600 . ?
C2 H2B 0.9600 . ?
C2 H2C 0.9600 . ?
C33 H33A 0.9600 . ?
C33 H33B 0.9600 . ?
C33 H33C 0.9600 . ?
C17 H17A 0.9600 . ?
C17 H17B 0.9600 . ?
C17 H17C 0.9600 . ?
C35 H35A 0.9600 . ?
C35 H35B 0.9600 . ?
C35 H35C 0.9600 . ?
F15 C25 1.41(3) . ?
C37 H37A 0.9600 . ?
C37 H37B 0.9600 . ?
C37 H37C 0.9600 . ?
F31 C25 1.34(2) . ?
C19 H19A 0.9600 . ?
C19 H19B 0.9600 . ?
C19 H19C 0.9600 . ?
C39 H39A 0.9600 . ?
C39 H39B 0.9600 . ?
C39 H39C 0.9600 . ?
C43 H43A 0.9600 . ?
C43 H43B 0.9600 . ?
C43 H43C 0.9600 . ?
C45 H45A 0.9600 . ?
C45 H45B 0.9600 . ?
C45 H45C 0.9600 . ?
C23 H23A 0.9600 . ?
C23 H23B 0.9600 . ?
C23 H23C 0.9600 . ?
F2 C49 1.385(15) . ?
C3 H3A 0.9600 . ?
C3 H3B 0.9600 . ?
C3 H3C 0.9600 . ?
F33 C51 1.49(2) . ?
F17 C49 1.366(14) . ?
F35 C25 1.25(3) . ?
C49 F9 1.344(18) . ?
C49 F41 1.328(17) . ?
C49 F43 1.377(18) . ?
F37 C53 1.38(8) . ?
F19 C53 1.31(6) . ?
F39 C13 1.36(9) . ?
F5 C13 1.30(7) . ?
F21 C53 1.37(7) . ?
F11 C13 1.40(8) . ?

loop_
_geom_torsion_atom_site_label_1
_geom_torsion_atom_site_label_2
_geom_torsion_atom_site_label_3
_geom_torsion_atom_site_label_4
_geom_torsion
_geom_torsion_site_symmetry_1
_geom_torsion_site_symmetry_2
_geom_torsion_site_symmetry_3
_geom_torsion_site_symmetry_4
_geom_torsion_publ_flag
Ta01 C10 C18 C24 124.2(7) . . . . ?
Ta01 C10 C18 C36 -66.8(4) . . . . ?
Ta01 C10 C30 C12 66.5(5) . . . . ?
Ta01 C10 C30 C20 -127.4(7) . . . . ?
Ta01 C12 C30 C10 -65.1(5) . . . . ?
Ta01 C12 C30 C20 128.6(7) . . . . ?
Ta01 C12 C36 C18 62.7(5) . . . . ?
Ta01 C12 C36 C44 -128.9(6) . . . . ?
Ta01 C18 C24 C2 -167.5(5) . . . . ?
Ta01 C18 C24 C19 -44.2(11) . . . . ?
Ta01 C18 C24 C45 75.3(8) . . . . ?
Ta01 C18 C36 C12 -63.0(4) . . . . ?
Ta01 C18 C36 C44 131.8(8) . . . . ?
Ta01 C36 C44 C17 -44.0(10) . . . . ?
Ta01 C36 C44 C39 -159.6(6) . . . . ?
Ta01 C36 C44 C23 80.0(9) . . . . ?
Sb1 C14 C22 C40 73.3(4) . . . . ?
Sb1 C14 C22 C46 -126.1(8) . . . . ?
Sb1 C22 C40 C1 78.4(5) . . . . ?
Sb1 C22 C46 C27 -67.9(7) . . . . ?
Sb1 C22 C46 C43 55.6(8) . . . . ?
Sb1 C22 C46 C3 174.7(5) . . . . ?
Al1 O6 C26 C48 -17.5(15) . . . . ?
Al1 O6 C26 C50 103.5(12) . . . . ?
Al1 O6 C26 C5 -138.1(10) . . . . ?
Al1 O3 C15 C41 -89.1(12) . . . . ?
Al1 O3 C15 C11 152.8(9) . . . . ?
Al1 O3 C15 C47 34.3(14) . . . . ?
Al1 O2 C28 C7 -38.0(19) . . . . ?
Al1 O2 C28 C9 83.8(17) . . . . ?
Al1 O2 C28 C21 -158.3(14) . . . . ?
Al1 O5 C54 C49 -55(3) . . . . ?
Al1 O5 C54 C25 -173.6(18) . . . . ?
Al1 O5 C54 C51 73(2) . . . . ?
Al1 O5 C54 C13 -161(4) . . . . ?
Al1 O5 C54 C53 74(5) . . . . ?
O6 Al1 O3 C15 175.2(11) . . . . ?
O6 Al1 O2 C28 16.9(17) . . . . ?
O6 Al1 O5 C54 73(2) . . . . ?
O6 C26 C48 F1 79.9(8) . . . . ?
O6 C26 C48 F14 -40.0(8) . . . . ?
O6 C26 C48 F18 -159.4(6) . . . . ?
O6 C26 C50 F8 76.4(8) . . . . ?
O6 C26 C50 F10 -44.0(9) . . . . ?
O6 C26 C50 F12 -164.2(7) . . . . ?
O6 C26 C5 F6 -41.3(9) . . . . ?
O6 C26 C5 F34 76.2(9) . . . . ?
O6 C26 C5 F42 -161.9(7) . . . . ?
O3 Al1 O6 C26 -24.5(13) . . . . ?
O3 Al1 O2 C28 -102.4(16) . . . . ?
O3 Al1 O5 C54 -168(2) . . . . ?
O3 C15 C41 F32 -162.1(8) . . . . ?
O3 C15 C41 F40 -41.5(11) . . . . ?
O3 C15 C41 F3 76.6(10) . . . . ?
O3 C15 C11 F16 75.1(9) . . . . ?
O3 C15 C11 F22 -45.8(9) . . . . ?
O3 C15 C11 F25 -165.5(7) . . . . ?
O3 C15 C47 F20 -160.5(7) . . . . ?
O3 C15 C47 F30 -43.7(10) . . . . ?
O3 C15 C47 F45 76.8(9) . . . . ?
O2 Al1 O6 C26 -146.0(11) . . . . ?
O2 Al1 O3 C15 -64.0(12) . . . . ?
O2 Al1 O5 C54 -48(2) . . . . ?
O2 C28 C7 F4 81.2(9) . . . . ?
O2 C28 C7 F26 -157.6(8) . . . . ?
O2 C28 C7 F28 -36.0(9) . . . . ?
O2 C28 C9 F24 74.8(9) . . . . ?
O2 C28 C9 F36 -165.5(7) . . . . ?
O2 C28 C9 F23 -45.5(10) . . . . ?
O2 C28 C21 F38 -42.3(11) . . . . ?
O2 C28 C21 F44 -164.5(8) . . . . ?
O2 C28 C21 F13 80.1(10) . . . . ?
C1 C8 C14 Sb1 -58.6(5) . . . . ?
C1 C8 C14 C22 1.1(8) . . . . ?
C1 C8 C34 C42 49.0(11) . . . . ?
C1 C8 C34 C29 167.2(7) . . . . ?
C1 C8 C34 C35 -76.6(10) . . . . ?
C4 C1 C8 C14 177.4(7) . . . . ?
C4 C1 C8 C34 -7.9(14) . . . . ?
C4 C1 C40 Sb1 -111.3(6) . . . . ?
C4 C1 C40 C22 -177.8(6) . . . . ?
C8 C1 C4 C38 -72.3(10) . . . . ?
C8 C1 C4 C52 169.0(8) . . . . ?
C8 C1 C4 C31 51.0(11) . . . . ?
C8 C1 C40 Sb1 67.7(5) . . . . ?
C8 C1 C40 C22 1.2(8) . . . . ?
C8 C14 C22 Sb1 -73.6(6) . . . . ?
C8 C14 C22 C40 -0.4(8) . . . . ?
C8 C14 C22 C46 160.3(7) . . . . ?
O5 Al1 O6 C26 94.3(12) . . . . ?
O5 Al1 O3 C15 54.9(12) . . . . ?
O5 Al1 O2 C28 138.4(16) . . . . ?
O5 C54 C49 F27 42.0(17) . . . . ?
O5 C54 C49 F2 157.5(12) . . . . ?
O5 C54 C49 F17 -81.9(14) . . . . ?
O5 C54 C49 F9 70(2) . . . . ?
O5 C54 C49 F41 -162(2) . . . . ?
O5 C54 C49 F43 -51(2) . . . . ?
O5 C54 C25 F15 -75.1(17) . . . . ?
O5 C54 C25 F31 170.6(15) . . . . ?
O5 C54 C25 F35 46(2) . . . . ?
O5 C54 C51 F7 29(2) . . . . ?
O5 C54 C51 F29 170.1(16) . . . . ?
O5 C54 C51 F33 -81.1(15) . . . . ?
O5 C54 C13 F39 -82(5) . . . . ?
O5 C54 C13 F5 151(7) . . . . ?
O5 C54 C13 F11 25(6) . . . . ?
O5 C54 C53 F37 44(6) . . . . ?
O5 C54 C53 F19 156(3) . . . . ?
O5 C54 C53 F21 -89(5) . . . . ?
C10 C18 C24 C2 103.5(8) . . . . ?
C10 C18 C24 C19 -133.2(8) . . . . ?
C10 C18 C24 C45 -13.7(10) . . . . ?
C10 C18 C36 Ta01 64.6(4) . . . . ?
C10 C18 C36 C12 1.6(7) . . . . ?
C10 C18 C36 C44 -163.6(7) . . . . ?
C12 C36 C44 C17 44.6(9) . . . . ?
C12 C36 C44 C39 -71.0(8) . . . . ?
C12 C36 C44 C23 168.6(7) . . . . ?
C14 C8 C34 C42 -136.7(7) . . . . ?
C14 C8 C34 C29 -18.6(9) . . . . ?
C14 C8 C34 C35 97.6(8) . . . . ?
C14 C22 C40 Sb1 -79.0(5) . . . . ?
C14 C22 C40 C1 -0.5(8) . . . . ?
C14 C22 C46 C27 39.2(10) . . . . ?
C14 C22 C46 C43 162.7(7) . . . . ?
C14 C22 C46 C3 -78.3(9) . . . . ?
C18 C10 C30 Ta01 -64.9(5) . . . . ?
C18 C10 C30 C12 1.6(8) . . . . ?
C18 C10 C30 C20 167.7(7) . . . . ?
C18 C36 C44 C17 -151.5(8) . . . . ?
C18 C36 C44 C39 93.0(10) . . . . ?
C18 C36 C44 C23 -27.4(12) . . . . ?
C24 C18 C36 Ta01 -128.5(8) . . . . ?
C24 C18 C36 C12 168.5(7) . . . . ?
C24 C18 C36 C44 3.3(14) . . . . ?
C30 C10 C18 Ta01 64.8(5) . . . . ?
C30 C10 C18 C24 -170.9(6) . . . . ?
C30 C10 C18 C36 -2.0(8) . . . . ?
C30 C12 C36 Ta01 -63.3(5) . . . . ?
C30 C12 C36 C18 -0.7(8) . . . . ?
C30 C12 C36 C44 167.8(6) . . . . ?
C32 C20 C30 Ta01 -62.9(8) . . . . ?
C32 C20 C30 C10 34.4(10) . . . . ?
C32 C20 C30 C12 -162.4(7) . . . . ?
C34 C8 C14 Sb1 125.9(6) . . . . ?
C34 C8 C14 C22 -174.4(6) . . . . ?
C36 C12 C30 Ta01 64.5(5) . . . . ?
C36 C12 C30 C10 -0.5(8) . . . . ?
C36 C12 C30 C20 -166.9(7) . . . . ?
C36 C18 C24 C2 -62.0(10) . . . . ?
C36 C18 C24 C19 61.3(12) . . . . ?
C36 C18 C24 C45 -179.2(8) . . . . ?
C40 C1 C4 C38 106.3(8) . . . . ?
C40 C1 C4 C52 -12.3(9) . . . . ?
C40 C1 C4 C31 -130.3(7) . . . . ?
C40 C1 C8 C14 -1.4(8) . . . . ?
C40 C1 C8 C34 173.3(7) . . . . ?
C40 C22 C46 C27 -164.1(7) . . . . ?
C40 C22 C46 C43 -40.6(10) . . . . ?
C40 C22 C46 C3 78.5(9) . . . . ?
C46 C22 C40 Sb1 120.5(7) . . . . ?
C46 C22 C40 C1 -161.0(7) . . . . ?
C48 C26 C50 F8 -161.4(6) . . . . ?
C48 C26 C50 F10 78.1(8) . . . . ?
C48 C26 C50 F12 -42.1(10) . . . . ?
C48 C26 C5 F6 -163.3(7) . . . . ?
C48 C26 C5 F34 -45.9(9) . . . . ?
C48 C26 C5 F42 76.0(8) . . . . ?
C50 C26 C48 F1 -40.6(8) . . . . ?
C50 C26 C48 F14 -160.5(6) . . . . ?
C50 C26 C48 F18 80.1(8) . . . . ?
C50 C26 C5 F6 77.2(8) . . . . ?
C50 C26 C5 F34 -165.3(7) . . . . ?
C50 C26 C5 F42 -43.5(9) . . . . ?
C7 C28 C9 F24 -162.7(7) . . . . ?
C7 C28 C9 F36 -43.1(9) . . . . ?
C7 C28 C9 F23 76.9(9) . . . . ?
C7 C28 C21 F38 -162.9(8) . . . . ?
C7 C28 C21 F44 74.9(10) . . . . ?
C7 C28 C21 F13 -40.5(11) . . . . ?
C33 C20 C30 Ta01 60.0(9) . . . . ?
C33 C20 C30 C10 157.3(8) . . . . ?
C33 C20 C30 C12 -39.4(10) . . . . ?
C9 C28 C7 F4 -41.4(9) . . . . ?
C9 C28 C7 F26 79.9(9) . . . . ?
C9 C28 C7 F28 -158.5(7) . . . . ?
C9 C28 C21 F38 77.2(10) . . . . ?
C9 C28 C21 F44 -45.0(11) . . . . ?
C9 C28 C21 F13 -160.4(8) . . . . ?
C37 C20 C30 Ta01 179.3(5) . . . . ?
C37 C20 C30 C10 -83.4(9) . . . . ?
C37 C20 C30 C12 79.8(9) . . . . ?
C5 C26 C48 F1 -159.5(7) . . . . ?
C5 C26 C48 F14 80.6(8) . . . . ?
C5 C26 C48 F18 -38.8(9) . . . . ?
C5 C26 C50 F8 -42.3(9) . . . . ?
C5 C26 C50 F10 -162.8(7) . . . . ?
C5 C26 C50 F12 77.0(9) . . . . ?
C41 C15 C11 F16 -44.6(10) . . . . ?
C41 C15 C11 F22 -165.5(8) . . . . ?
C41 C15 C11 F25 74.8(9) . . . . ?
C41 C15 C47 F20 -36.8(10) . . . . ?
C41 C15 C47 F30 80.0(9) . . . . ?
C41 C15 C47 F45 -159.5(8) . . . . ?
C21 C28 C7 F4 -160.4(7) . . . . ?
C21 C28 C7 F26 -39.1(10) . . . . ?
C21 C28 C7 F28 82.5(8) . . . . ?
C21 C28 C9 F24 -42.4(11) . . . . ?
C21 C28 C9 F36 77.2(9) . . . . ?
C21 C28 C9 F23 -162.8(8) . . . . ?
C11 C15 C41 F32 -45.0(11) . . . . ?
C11 C15 C41 F40 75.6(10) . . . . ?
C11 C15 C41 F3 -166.3(8) . . . . ?
C11 C15 C47 F20 82.1(9) . . . . ?
C11 C15 C47 F30 -161.1(7) . . . . ?
C11 C15 C47 F45 -40.5(10) . . . . ?
C47 C15 C41 F32 74.1(10) . . . . ?
C47 C15 C41 F40 -165.4(8) . . . . ?
C47 C15 C41 F3 -47.3(11) . . . . ?
C47 C15 C11 F16 -164.8(7) . . . . ?
C47 C15 C11 F22 74.3(9) . . . . ?
C47 C15 C11 F25 -45.4(9) . . . . ?
C49 C54 C25 F15 165.9(12) . . . . ?
C49 C54 C25 F31 52(2) . . . . ?
C49 C54 C25 F35 -73(2) . . . . ?
C49 C54 C51 F7 151.8(17) . . . . ?
C49 C54 C51 F29 -67(2) . . . . ?
C49 C54 C51 F33 41.5(15) . . . . ?
C49 C54 C13 F39 168(4) . . . . ?
C49 C54 C13 F5 40(8) . . . . ?
C49 C54 C13 F11 -86(6) . . . . ?
C49 C54 C53 F37 175(4) . . . . ?
C49 C54 C53 F19 -72(5) . . . . ?
C49 C54 C53 F21 42(4) . . . . ?
C25 C54 C49 F27 162.0(13) . . . . ?
C25 C54 C49 F2 -82.6(16) . . . . ?
C25 C54 C49 F17 38.1(15) . . . . ?
C25 C54 C51 F7 -88(2) . . . . ?
C25 C54 C51 F29 53(2) . . . . ?
C25 C54 C51 F33 161.7(13) . . . . ?
C51 C54 C49 F27 -79.2(15) . . . . ?
C51 C54 C49 F2 36.3(17) . . . . ?
C51 C54 C49 F17 156.9(12) . . . . ?
C51 C54 C25 F15 39.4(17) . . . . ?
C51 C54 C25 F31 -75(2) . . . . ?
C51 C54 C25 F35 160.0(19) . . . . ?
C13 C54 C49 F9 168(3) . . . . ?
C13 C54 C49 F41 -64(4) . . . . ?
C13 C54 C49 F43 48(3) . . . . ?
C13 C54 C53 F37 -73(5) . . . . ?
C13 C54 C53 F19 40(7) . . . . ?
C13 C54 C53 F21 154(4) . . . . ?
C53 C54 C49 F9 -74(3) . . . . ?
C53 C54 C49 F41 54(3) . . . . ?
C53 C54 C49 F43 166(3) . . . . ?
C53 C54 C13 F39 56(6) . . . . ?
C53 C54 C13 F5 -71(8) . . . . ?
C53 C54 C13 F11 163(5) . . . . ?
